data_1531355
loop_
_publ_author_name
'Emirdag-Eanes, M.'
'Kolis, J.W.'

_publ_section_title
;
 Structural characterization of Pb6 Sb6 Se17
;
_journal_name_full 'Zeitschrift fuer Anorganische und Allgemeine Chemie'
_journal_page_first 10
_journal_page_last 11
_journal_volume 628
_journal_year 2002
_chemical_formula_sum 'Pb6 Sb6 Se17'
_space_group_IT_number 55
_symmetry_space_group_name_Hall '-P 2 2ab'
_symmetry_space_group_name_H-M 'P b a m'
_cell_angle_alpha 90
_cell_angle_beta 90
_cell_angle_gamma 90
_cell_formula_units_Z 2
_cell_length_a 15.835
_cell_length_b 24.043
_cell_length_c 4.134
_cell_volume 1573.900
_citation_journal_id_ASTM ZAACAB
_cod_data_source_file Emirdag-Eanes_ZAACAB_2002_960.cif
_cod_data_source_block Pb6Sb6Se17
_cod_original_cell_volume 1573.9
_cod_database_code 1531355

loop_
_symmetry_equiv_pos_as_xyz
x,y,z
-x,-y,z
x+1/2,-y+1/2,-z
-x+1/2,y+1/2,-z
-x,-y,-z
x,y,-z
-x-1/2,y-1/2,z
x-1/2,-y-1/2,z

loop_
_atom_site_label
_atom_site_type_symbol
_atom_site_fract_x
_atom_site_fract_y
_atom_site_fract_z
_atom_site_occupancy
_atom_site_U_iso_or_equiv
Sb2 Sb+3 0.0598 0.0701 0.5 1 0.0
Se8 Se 0.4488 0.0747 0.5 1 0.0
Se7 Se-2 0.895 0.3141 0 1 0.0
Pb2 Pb+2 0.1801 0.2029 0 1 0.0
Se1 Se-2 0.2286 0.8291 0 1 0.0
Se2 Se-2 0.3148 -0.0535 0.5 1 0.0
Se3 Se-2 0.1203 -0.0084 0 1 0.0
Se4 Se-2 0.2111 0.1139 0.5 1 0.0
Se6 Se-2 0.0928 0.278 0.5 1 0.0
Pb3 Pb+2 0.0774 0.372 0 1 0.0
Pb1 Pb+2 0.2981 0.0353 0 1 0.0
Sb3 Sb+3 -0.0646 0.2429 0.5 1 0.0
Se9 Se 0.5 0 0.186 0.5 0.0
Sb1 Sb+3 0.1726 0.8952 0.5 1 0.0
Se5 Se-2 0.0134 0.1515 0 1 0.0
